data_4324861
loop_
_publ_author_name
'Zachary M. Hudson'
'Christina Sun'
'Kristopher J. Harris'
'Bryan E. G. Lucier'
'Robert W. Schurko'
'Suning Wang'

_publ_section_title
;
 Probing the Structural Origins of Vapochromism of a
 Triarylboron-Functionalized Platinum(II) Acetylide by Optical and
 Multinuclear Solid-State NMR Spectroscopy
;
_journal_name_full 'Inorganic Chemistry'
_journal_page_first 3447
_journal_page_last 3457
_journal_paper_doi 10.1021/ic102349h
_journal_volume 50
_journal_year 2011
_chemical_formula_sum 'C93 H94 B2 P2 Pt'
_chemical_formula_weight 1490.33
_chemical_name_systematic
;
 ?
;
_space_group_IT_number 14
_symmetry_cell_setting monoclinic
_symmetry_space_group_name_Hall '-P 2yn'
_symmetry_space_group_name_H-M 'P 1 21/n 1'
_atom_sites_solution_hydrogens geom
_atom_sites_solution_primary direct
_atom_sites_solution_secondary difmap
_audit_creation_method SHELXL-97
_cell_angle_alpha 90.00
_cell_angle_beta 109.7190(10)
_cell_angle_gamma 90.00
_cell_formula_units_Z 4
_cell_length_a 24.4132(3)
_cell_length_b 14.6769(2)
_cell_length_c 25.1137(4)
_cell_measurement_reflns_used 5097
_cell_measurement_temperature 179(2)
_cell_measurement_theta_max 23.86
_cell_measurement_theta_min 2.59
_cell_volume 8470.8(2)
_computing_cell_refinement 'Bruker SAINT'
_computing_data_collection 'Bruker APEX2'
_computing_data_reduction 'Bruker SAINT'
_computing_molecular_graphics 'Bruker SHELXTL'
_computing_publication_material 'Bruker SHELXTL'
_computing_structure_refinement 'SHELXL-97 (Sheldrick, 1997)'
_computing_structure_solution 'SHELXS-97 (Sheldrick, 1990)'
_diffrn_ambient_temperature 179(2)
_diffrn_measured_fraction_theta_full 0.992
_diffrn_measured_fraction_theta_max 0.992
_diffrn_measurement_device_type 'Bruker APEX-II CCD'
_diffrn_measurement_method '\f and \w scans'
_diffrn_radiation_monochromator graphite
_diffrn_radiation_source 'fine-focus sealed tube'
_diffrn_radiation_type MoK\a
_diffrn_radiation_wavelength 0.71073
_diffrn_reflns_av_R_equivalents 0.0639
_diffrn_reflns_av_sigmaI/netI 0.1049
_diffrn_reflns_limit_h_max 31
_diffrn_reflns_limit_h_min -31
_diffrn_reflns_limit_k_max 18
_diffrn_reflns_limit_k_min -17
_diffrn_reflns_limit_l_max 30
_diffrn_reflns_limit_l_min -32
_diffrn_reflns_number 39490
_diffrn_reflns_theta_full 27.18
_diffrn_reflns_theta_max 27.18
_diffrn_reflns_theta_min 2.59
_diffrn_standards_number 0
_exptl_absorpt_coefficient_mu 1.736
_exptl_absorpt_correction_T_max 0.9182
_exptl_absorpt_correction_T_min 0.7808
_exptl_absorpt_correction_type multi-scan
_exptl_crystal_colour yellow
_exptl_crystal_density_diffrn 1.169
_exptl_crystal_description block
_exptl_crystal_F_000 3080
_exptl_crystal_size_max 0.15
_exptl_crystal_size_mid 0.15
_exptl_crystal_size_min 0.05
_refine_diff_density_max 1.447
_refine_diff_density_min -0.804
_refine_diff_density_rms 0.127
_refine_ls_extinction_method none
_refine_ls_goodness_of_fit_ref 0.996
_refine_ls_hydrogen_treatment constr
_refine_ls_matrix_type full
_refine_ls_number_parameters 837
_refine_ls_number_reflns 18687
_refine_ls_number_restraints 3
_refine_ls_restrained_S_all 0.997
_refine_ls_R_factor_all 0.0998
_refine_ls_R_factor_gt 0.0534
_refine_ls_shift/su_max 0.006
_refine_ls_shift/su_mean 0.000
_refine_ls_structure_factor_coef Fsqd
_refine_ls_weighting_details 'calc w=1/[\s^2^(Fo^2^)+(0.0700P)^2^+1.2000P] where P=(Fo^2^+2Fc^2^)/3'
_refine_ls_weighting_scheme calc
_refine_ls_wR_factor_gt 0.1268
_refine_ls_wR_factor_ref 0.1495
_reflns_number_gt 11940
_reflns_number_total 18687
_reflns_threshold_expression >2sigma(I)
_cod_data_source_file ic102349h_si_002.cif
_cod_data_source_block cs2
_cod_database_code 4324861

loop_
_symmetry_equiv_pos_as_xyz
'x, y, z'
'-x+1/2, y+1/2, -z+1/2'
'-x, -y, -z'
'x-1/2, -y-1/2, z-1/2'

loop_
_atom_site_label
_atom_site_type_symbol
_atom_site_fract_x
_atom_site_fract_y
_atom_site_fract_z
_atom_site_U_iso_or_equiv
_atom_site_adp_type
_atom_site_occupancy
_atom_site_symmetry_multiplicity
_atom_site_calc_flag
_atom_site_refinement_flags
_atom_site_disorder_assembly
_atom_site_disorder_group
Pt1 Pt 0.288230(8) 0.145460(15) 0.776184(9) 0.02586(8) Uani 1 1 d . . .
P1 P 0.21760(6) 0.21879(10) 0.80097(6) 0.0277(3) Uani 1 1 d . . .
P2 P 0.26717(6) 0.21778(10) 0.69081(6) 0.0291(3) Uani 1 1 d . . .
C1 C 0.1534(2) 0.1465(4) 0.7865(2) 0.0309(13) Uani 1 1 d . . .
C2 C 0.1616(3) 0.0593(5) 0.8086(3) 0.0485(18) Uani 1 1 d . . .
H2A H 0.2000 0.0383 0.8279 0.058 Uiso 1 1 calc R . .
C3 C 0.1152(3) 0.0018(5) 0.8032(4) 0.064(2) Uani 1 1 d . . .
H3A H 0.1217 -0.0582 0.8182 0.077 Uiso 1 1 calc R . .
C4 C 0.0593(3) 0.0324(5) 0.7758(3) 0.055(2) Uani 1 1 d . . .
H4A H 0.0272 -0.0063 0.7724 0.066 Uiso 1 1 calc R . .
C5 C 0.0500(3) 0.1184(5) 0.7534(3) 0.054(2) Uani 1 1 d . . .
H5A H 0.0115 0.1389 0.7340 0.065 Uiso 1 1 calc R . .
C6 C 0.0970(2) 0.1759(5) 0.7592(3) 0.0455(17) Uani 1 1 d . . .
H6A H 0.0903 0.2360 0.7443 0.055 Uiso 1 1 calc R . .
C7 C 0.2313(2) 0.2485(4) 0.8748(2) 0.0328(13) Uani 1 1 d . . .
C8 C 0.2865(3) 0.2459(4) 0.9161(3) 0.0383(15) Uani 1 1 d . . .
H8A H 0.3190 0.2279 0.9058 0.046 Uiso 1 1 calc R . .
C9 C 0.2947(3) 0.2687(5) 0.9713(3) 0.0502(18) Uani 1 1 d . . .
H9A H 0.3326 0.2663 0.9987 0.060 Uiso 1 1 calc R . .
C10 C 0.2486(4) 0.2949(6) 0.9871(3) 0.061(2) Uani 1 1 d . . .
H10A H 0.2542 0.3089 1.0255 0.074 Uiso 1 1 calc R . .
C11 C 0.1937(4) 0.3008(6) 0.9465(3) 0.068(2) Uani 1 1 d . . .
H11A H 0.1618 0.3209 0.9570 0.082 Uiso 1 1 calc R . .
C12 C 0.1849(3) 0.2781(5) 0.8914(3) 0.0533(19) Uani 1 1 d . . .
H12A H 0.1470 0.2824 0.8641 0.064 Uiso 1 1 calc R . .
C13 C 0.3294(2) 0.2478(4) 0.6690(3) 0.0325(13) Uani 1 1 d . . .
C14 C 0.3205(3) 0.2690(5) 0.6133(3) 0.057(2) Uani 1 1 d . . .
H14A H 0.2821 0.2672 0.5868 0.068 Uiso 1 1 calc R . .
C15 C 0.3664(4) 0.2932(6) 0.5947(4) 0.070(2) Uani 1 1 d . . .
H15A H 0.3596 0.3075 0.5561 0.084 Uiso 1 1 calc R . .
C16 C 0.4222(3) 0.2957(5) 0.6341(4) 0.064(2) Uani 1 1 d . . .
H16A H 0.4542 0.3113 0.6225 0.076 Uiso 1 1 calc R . .
C17 C 0.4313(3) 0.2752(5) 0.6909(4) 0.055(2) Uani 1 1 d . . .
H17A H 0.4695 0.2774 0.7178 0.066 Uiso 1 1 calc R . .
C18 C 0.3849(2) 0.2519(4) 0.7081(3) 0.0384(15) Uani 1 1 d . . .
H18A H 0.3913 0.2386 0.7468 0.046 Uiso 1 1 calc R . .
C19 C 0.2234(2) 0.1461(4) 0.6327(2) 0.0345(13) Uani 1 1 d . . .
C20 C 0.1723(3) 0.1750(5) 0.5919(3) 0.0515(19) Uani 1 1 d . . .
H20A H 0.1578 0.2344 0.5942 0.062 Uiso 1 1 calc R . .
C21 C 0.1421(3) 0.1174(6) 0.5475(3) 0.070(2) Uani 1 1 d . . .
H21A H 0.1066 0.1367 0.5202 0.084 Uiso 1 1 calc R . .
C22 C 0.1638(3) 0.0336(5) 0.5435(3) 0.059(2) Uani 1 1 d . . .
H22A H 0.1434 -0.0055 0.5132 0.071 Uiso 1 1 calc R . .
C23 C 0.2150(3) 0.0047(5) 0.5828(3) 0.059(2) Uani 1 1 d . . .
H23A H 0.2303 -0.0535 0.5791 0.071 Uiso 1 1 calc R . .
C24 C 0.2438(3) 0.0599(5) 0.6273(3) 0.0491(18) Uani 1 1 d . . .
H24A H 0.2785 0.0386 0.6550 0.059 Uiso 1 1 calc R . .
C25 C 0.2294(2) 0.3269(4) 0.6827(3) 0.0348(14) Uani 1 1 d . . .
H25A H 0.2576 0.3737 0.7039 0.042 Uiso 1 1 calc R . .
H25B H 0.2163 0.3442 0.6422 0.042 Uiso 1 1 calc R . .
C26 C 0.1768(2) 0.3293(4) 0.7027(2) 0.0319(14) Uani 1 1 d . . .
H26A H 0.1540 0.3851 0.6877 0.038 Uiso 1 1 calc R . .
H26B H 0.1516 0.2763 0.6865 0.038 Uiso 1 1 calc R . .
C27 C 0.1923(2) 0.3278(4) 0.7665(3) 0.0342(14) Uani 1 1 d . . .
H27A H 0.1575 0.3466 0.7757 0.041 Uiso 1 1 calc R . .
H27B H 0.2229 0.3739 0.7829 0.041 Uiso 1 1 calc R . .
C28 C 0.3115(2) 0.0721(4) 0.8479(2) 0.0295(13) Uani 1 1 d . . .
C29 C 0.3278(2) 0.0270(4) 0.8892(2) 0.0284(13) Uani 1 1 d . . .
C30 C 0.3465(2) -0.0291(4) 0.9393(2) 0.0307(13) Uani 1 1 d . . .
C31 C 0.3177(3) -0.0217(5) 0.9791(3) 0.0447(17) Uani 1 1 d . . .
H31A H 0.2860 0.0192 0.9726 0.054 Uiso 1 1 calc R . .
C32 C 0.3359(3) -0.0741(5) 1.0277(3) 0.0497(18) Uani 1 1 d . . .
H32A H 0.3171 -0.0665 1.0549 0.060 Uiso 1 1 calc R . .
C33 C 0.3812(2) -0.1381(4) 1.0383(3) 0.0349(14) Uani 1 1 d . . .
C34 C 0.4083(2) -0.1446(4) 0.9974(2) 0.0314(13) Uani 1 1 d . . .
H34A H 0.4392 -0.1869 1.0031 0.038 Uiso 1 1 calc R . .
C35 C 0.3920(2) -0.0925(4) 0.9494(2) 0.0326(14) Uani 1 1 d . . .
H35A H 0.4115 -0.0991 0.9227 0.039 Uiso 1 1 calc R . .
C36 C 0.3576(2) -0.1956(4) 1.1296(3) 0.0384(15) Uani 1 1 d . . .
C37 C 0.2996(3) -0.2273(5) 1.1078(3) 0.0533(19) Uani 1 1 d . . .
C38 C 0.2630(3) -0.2153(6) 1.1389(4) 0.069(2) Uani 1 1 d . . .
H38A H 0.2245 -0.2384 1.1241 0.082 Uiso 1 1 calc R . .
C39 C 0.2798(4) -0.1718(6) 1.1897(4) 0.067(2) Uani 1 1 d . . .
C40 C 0.3365(3) -0.1422(5) 1.2114(3) 0.0563(19) Uani 1 1 d . . .
H40A H 0.3492 -0.1125 1.2471 0.068 Uiso 1 1 calc R . .
C41 C 0.3759(3) -0.1542(5) 1.1830(3) 0.0452(16) Uani 1 1 d . . .
C42 C 0.4372(3) -0.1174(5) 1.2103(3) 0.060(2) Uani 1 1 d . . .
H42A H 0.4652 -0.1675 1.2165 0.090 Uiso 1 1 calc R . .
H42B H 0.4407 -0.0890 1.2466 0.090 Uiso 1 1 calc R . .
H42C H 0.4452 -0.0720 1.1853 0.090 Uiso 1 1 calc R . .
C43 C 0.2385(4) -0.1526(7) 1.2219(5) 0.098(3) Uani 1 1 d . . .
H43A H 0.2072 -0.1979 1.2116 0.147 Uiso 1 1 calc R . .
H43B H 0.2219 -0.0916 1.2123 0.147 Uiso 1 1 calc R . .
H43C H 0.2598 -0.1561 1.2627 0.147 Uiso 1 1 calc R . .
C44 C 0.2762(3) -0.2760(6) 1.0513(3) 0.067(2) Uani 1 1 d . . .
H44A H 0.2373 -0.2526 1.0301 0.100 Uiso 1 1 calc R . .
H44B H 0.2738 -0.3416 1.0577 0.100 Uiso 1 1 calc R . .
H44C H 0.3023 -0.2654 1.0296 0.100 Uiso 1 1 calc R . .
C45 C 0.4605(2) -0.2480(4) 1.1139(2) 0.0352(14) Uani 1 1 d . . .
C46 C 0.5131(2) -0.2023(4) 1.1195(2) 0.0357(14) Uani 1 1 d . . .
C47 C 0.5658(2) -0.2508(5) 1.1369(3) 0.0420(16) Uani 1 1 d . . .
H47A H 0.6009 -0.2192 1.1409 0.050 Uiso 1 1 calc R . .
C48 C 0.5682(3) -0.3418(5) 1.1484(3) 0.0434(16) Uani 1 1 d . . .
C49 C 0.5172(3) -0.3856(5) 1.1442(3) 0.0446(16) Uani 1 1 d . . .
H49A H 0.5185 -0.4487 1.1530 0.053 Uiso 1 1 calc R . .
C50 C 0.4644(3) -0.3418(4) 1.1277(3) 0.0393(15) Uani 1 1 d . . .
C51 C 0.5168(3) -0.0994(5) 1.1109(3) 0.0451(17) Uani 1 1 d . . .
H51A H 0.5489 -0.0739 1.1423 0.068 Uiso 1 1 calc R . .
H51B H 0.4802 -0.0706 1.1098 0.068 Uiso 1 1 calc R . .
H51C H 0.5235 -0.0880 1.0752 0.068 Uiso 1 1 calc R . .
C52 C 0.6266(3) -0.3918(5) 1.1661(4) 0.064(2) Uani 1 1 d . . .
H52A H 0.6582 -0.3482 1.1823 0.097 Uiso 1 1 calc R . .
H52B H 0.6315 -0.4209 1.1329 0.097 Uiso 1 1 calc R . .
H52C H 0.6274 -0.4384 1.1943 0.097 Uiso 1 1 calc R . .
C53 C 0.4108(3) -0.3967(5) 1.1244(3) 0.059(2) Uani 1 1 d . . .
H53A H 0.4222 -0.4593 1.1369 0.089 Uiso 1 1 calc R . .
H53B H 0.3839 -0.3974 1.0853 0.089 Uiso 1 1 calc R . .
H53C H 0.3915 -0.3689 1.1489 0.089 Uiso 1 1 calc R . .
C54 C 0.3484(2) 0.0725(4) 0.7559(2) 0.0301(13) Uani 1 1 d . . .
C55 C 0.3850(2) 0.0336(4) 0.7456(2) 0.0259(12) Uani 1 1 d . . .
C56 C 0.4300(2) -0.0149(4) 0.7312(2) 0.0309(13) Uani 1 1 d . . .
C57 C 0.4608(2) -0.0852(4) 0.7665(2) 0.0324(13) Uani 1 1 d . . .
H57A H 0.4512 -0.1016 0.7989 0.039 Uiso 1 1 calc R . .
C58 C 0.5045(2) -0.1307(4) 0.7546(3) 0.0369(15) Uani 1 1 d . . .
H58A H 0.5246 -0.1782 0.7792 0.044 Uiso 1 1 calc R . .
C59 C 0.5204(2) -0.1095(5) 0.7077(3) 0.0403(15) Uani 1 1 d . . .
C60 C 0.4891(2) -0.0377(5) 0.6737(3) 0.0421(16) Uani 1 1 d . . .
H60A H 0.4992 -0.0201 0.6418 0.050 Uiso 1 1 calc R . .
C61 C 0.4453(2) 0.0080(5) 0.6842(3) 0.0404(15) Uani 1 1 d . . .
H61A H 0.4251 0.0553 0.6595 0.048 Uiso 1 1 calc R . .
C62 C 0.6055(2) -0.2344(5) 0.7413(3) 0.0410(16) Uani 1 1 d . . .
C63 C 0.5998(3) -0.3279(5) 0.7300(3) 0.0448(17) Uani 1 1 d . . .
C64 C 0.6277(3) -0.3918(5) 0.7719(3) 0.0503(18) Uani 1 1 d . . .
H64A H 0.6217 -0.4549 0.7634 0.060 Uiso 1 1 calc R . .
C65 C 0.6633(3) -0.3659(5) 0.8244(3) 0.0518(19) Uani 1 1 d . . .
C66 C 0.6690(3) -0.2725(6) 0.8358(3) 0.057(2) Uani 1 1 d . . .
H66A H 0.6934 -0.2529 0.8721 0.068 Uiso 1 1 calc R . .
C67 C 0.6405(2) -0.2079(5) 0.7964(3) 0.0423(16) Uani 1 1 d . . .
C68 C 0.5624(3) -0.3639(5) 0.6722(3) 0.062(2) Uani 1 1 d . . .
H68A H 0.5746 -0.3353 0.6427 0.093 Uiso 1 1 calc R . .
H68B H 0.5215 -0.3495 0.6657 0.093 Uiso 1 1 calc R . .
H68C H 0.5671 -0.4301 0.6711 0.093 Uiso 1 1 calc R . .
C69 C 0.6959(3) -0.4337(6) 0.8682(4) 0.075(3) Uani 1 1 d . . .
H69A H 0.6912 -0.4946 0.8513 0.112 Uiso 1 1 calc R . .
H69B H 0.6805 -0.4333 0.8996 0.112 Uiso 1 1 calc R . .
H69C H 0.7372 -0.4176 0.8824 0.112 Uiso 1 1 calc R . .
C70 C 0.6499(3) -0.1089(5) 0.8138(3) 0.059(2) Uani 1 1 d . . .
H70A H 0.6395 -0.0992 0.8478 0.089 Uiso 1 1 calc R . .
H70B H 0.6254 -0.0704 0.7831 0.089 Uiso 1 1 calc R . .
H70C H 0.6909 -0.0929 0.8218 0.089 Uiso 1 1 calc R . .
C71 C 0.5798(3) -0.1477(5) 0.6371(3) 0.0481(17) Uani 1 1 d . . .
C72 C 0.5349(3) -0.1586(5) 0.5839(3) 0.057(2) Uani 1 1 d . . .
C73 C 0.5449(4) -0.1367(6) 0.5334(4) 0.074(3) Uani 1 1 d . . .
H73A H 0.5143 -0.1443 0.4984 0.089 Uiso 1 1 calc R . .
C74 C 0.5977(4) -0.1048(7) 0.5334(4) 0.073(2) Uani 1 1 d . . .
C75 C 0.6411(4) -0.0941(6) 0.5839(4) 0.067(2) Uani 1 1 d . . .
H75A H 0.6776 -0.0713 0.5840 0.080 Uiso 1 1 calc R . .
C76 C 0.6345(3) -0.1151(5) 0.6357(3) 0.0534(19) Uani 1 1 d . . .
C77 C 0.6848(3) -0.0960(6) 0.6898(3) 0.065(2) Uani 1 1 d . . .
H77A H 0.7206 -0.0878 0.6809 0.098 Uiso 1 1 calc R . .
H77B H 0.6896 -0.1475 0.7159 0.098 Uiso 1 1 calc R . .
H77C H 0.6767 -0.0405 0.7075 0.098 Uiso 1 1 calc R . .
C78 C 0.6072(5) -0.0774(8) 0.4785(4) 0.107(4) Uani 1 1 d . . .
H78A H 0.6486 -0.0641 0.4862 0.161 Uiso 1 1 calc R . .
H78B H 0.5841 -0.0231 0.4628 0.161 Uiso 1 1 calc R . .
H78C H 0.5953 -0.1275 0.4512 0.161 Uiso 1 1 calc R . .
C79 C 0.4760(3) -0.1984(7) 0.5794(4) 0.076(3) Uani 1 1 d . . .
H79A H 0.4682 -0.2521 0.5548 0.113 Uiso 1 1 calc R . .
H79B H 0.4456 -0.1526 0.5634 0.113 Uiso 1 1 calc R . .
H79C H 0.4761 -0.2160 0.6171 0.113 Uiso 1 1 calc R . .
C80 C 0.5379(7) -0.3829(13) 0.4934(9) 0.096(6) Uiso 0.50 1 d PD . .
H80A H 0.5498 -0.3414 0.5259 0.144 Uiso 0.50 1 calc PR . .
H80B H 0.5042 -0.4186 0.4941 0.144 Uiso 0.50 1 calc PR . .
H80C H 0.5275 -0.3476 0.4583 0.144 Uiso 0.50 1 calc PR . .
C81 C 0.5822(5) -0.4395(9) 0.4962(6) 0.121(8) Uiso 0.50 1 d PGD . .
C82 C 0.6340(6) -0.4286(9) 0.5411(5) 0.085(5) Uiso 0.50 1 d PG . .
H82A H 0.6370 -0.3830 0.5688 0.102 Uiso 0.50 1 calc PR . .
C83 C 0.6813(5) -0.4845(11) 0.5455(6) 0.155(10) Uiso 0.50 1 d PG . .
H83A H 0.7167 -0.4771 0.5762 0.186 Uiso 0.50 1 calc PR . .
C84 C 0.6768(6) -0.5513(11) 0.5050(7) 0.113(7) Uiso 0.50 1 d PG . .
H84A H 0.7092 -0.5895 0.5081 0.136 Uiso 0.50 1 calc PR . .
C85 C 0.6251(7) -0.5622(9) 0.4601(6) 0.155(11) Uiso 0.50 1 d PG . .
H85A H 0.6220 -0.6078 0.4325 0.186 Uiso 0.50 1 calc PR . .
C86 C 0.5778(5) -0.5063(10) 0.4557(5) 0.077(5) Uiso 0.50 1 d PG . .
H86A H 0.5424 -0.5137 0.4250 0.092 Uiso 0.50 1 calc PR . .
C80A C 0.5992(13) 0.3470(17) 0.6988(11) 0.158(11) Uiso 0.50 1 d PD . .
H80D H 0.6214 0.4000 0.6940 0.237 Uiso 0.50 1 calc PR . .
H80E H 0.6181 0.3205 0.7364 0.237 Uiso 0.50 1 calc PR . .
H80F H 0.5596 0.3660 0.6951 0.237 Uiso 0.50 1 calc PR . .
C81A C 0.5968(6) 0.2792(9) 0.6556(5) 0.096(6) Uiso 0.50 1 d PGD . .
C82A C 0.6386(6) 0.3057(7) 0.6324(6) 0.136(9) Uiso 0.50 1 d PG . .
H82B H 0.6557 0.3645 0.6403 0.163 Uiso 0.50 1 calc PR . .
C83A C 0.6553(5) 0.2462(9) 0.5977(6) 0.111(7) Uiso 0.50 1 d PG . .
H83B H 0.6839 0.2644 0.5818 0.133 Uiso 0.50 1 calc PR . .
C84A C 0.6303(5) 0.1602(8) 0.5861(5) 0.071(5) Uiso 0.50 1 d PG . .
H84B H 0.6417 0.1196 0.5623 0.085 Uiso 0.50 1 calc PR . .
C85A C 0.5885(5) 0.1337(7) 0.6093(5) 0.082(5) Uiso 0.50 1 d PG . .
H85B H 0.5714 0.0749 0.6014 0.099 Uiso 0.50 1 calc PR . .
C86A C 0.5718(5) 0.1932(10) 0.6440(5) 0.099(6) Uiso 0.50 1 d PG . .
H86B H 0.5432 0.1750 0.6599 0.119 Uiso 0.50 1 calc PR . .
C80B C 0.5564(5) -0.1253(8) 0.9390(5) 0.118(4) Uiso 1 1 d D C .
H80G H 0.5496 -0.0907 0.9696 0.177 Uiso 1 1 calc R . .
H80H H 0.5331 -0.0991 0.9025 0.177 Uiso 1 1 calc R . .
H80I H 0.5977 -0.1225 0.9432 0.177 Uiso 1 1 calc R . .
C81B C 0.5398(5) -0.2182(8) 0.9416(5) 0.103(3) Uiso 1 1 d D . .
C82B C 0.4993(6) -0.2646(10) 0.8930(6) 0.052(4) Uiso 0.50 1 d P C .
C83B C 0.4832(8) -0.3537(13) 0.8973(9) 0.080(5) Uiso 0.50 1 d P . .
H83C H 0.4521 -0.3842 0.8657 0.096 Uiso 0.50 1 calc PR A 2
C84B C 0.5112(6) -0.3990(12) 0.9499(7) 0.153(5) Uiso 1 1 d . C .
H84C H 0.5048 -0.4655 0.9542 0.183 Uiso 1 1 calc R B 2
C85B C 0.5330(5) -0.3483(8) 0.9933(6) 0.107(4) Uiso 1 1 d . . .
H85C H 0.5403 -0.3746 1.0296 0.129 Uiso 1 1 calc R C .
C86B C 0.5464(4) -0.2589(7) 0.9906(4) 0.077(3) Uiso 1 1 d . C .
H86C H 0.5609 -0.2247 1.0246 0.093 Uiso 1 1 calc R . .
C82C C 0.5493(9) -0.2701(16) 0.8961(9) 0.097(6) Uiso 0.50 1 d P C 2
H82C H 0.5653 -0.2436 0.8677 0.117 Uiso 0.50 1 calc PR C 2
C83C C 0.5429(13) -0.362(2) 0.9032(13) 0.139(10) Uiso 0.50 1 d P C 2
B1 B 0.4002(3) -0.1957(5) 1.0937(3) 0.0368(17) Uani 1 1 d . . .
B2 B 0.5695(3) -0.1643(5) 0.6949(3) 0.0417(19) Uani 1 1 d . . .

loop_
_atom_site_aniso_label
_atom_site_aniso_U_11
_atom_site_aniso_U_22
_atom_site_aniso_U_33
_atom_site_aniso_U_23
_atom_site_aniso_U_13
_atom_site_aniso_U_12
Pt1 0.02679(11) 0.02243(13) 0.02794(12) 0.00327(11) 0.00869(8) 0.00435(9)
P1 0.0294(7) 0.0245(8) 0.0298(8) 0.0008(7) 0.0109(6) 0.0035(6)
P2 0.0314(7) 0.0263(9) 0.0292(8) 0.0043(7) 0.0099(6) 0.0049(6)
C1 0.030(3) 0.033(3) 0.033(3) 0.002(3) 0.014(2) 0.006(2)
C2 0.038(3) 0.036(4) 0.071(5) 0.003(4) 0.018(3) 0.003(3)
C3 0.052(4) 0.039(5) 0.103(7) 0.001(4) 0.029(4) -0.001(3)
C4 0.053(4) 0.051(5) 0.069(5) -0.010(4) 0.029(4) -0.020(3)
C5 0.032(3) 0.061(5) 0.063(5) 0.004(4) 0.008(3) -0.005(3)
C6 0.036(3) 0.045(4) 0.051(4) 0.019(3) 0.009(3) 0.005(3)
C7 0.044(3) 0.025(3) 0.031(3) 0.000(3) 0.016(3) -0.003(3)
C8 0.047(3) 0.028(4) 0.035(4) 0.000(3) 0.007(3) 0.003(3)
C9 0.062(4) 0.045(5) 0.036(4) -0.001(3) 0.006(3) 0.010(3)
C10 0.089(6) 0.061(6) 0.035(4) -0.006(4) 0.022(4) 0.007(4)
C11 0.074(5) 0.086(7) 0.055(5) -0.016(5) 0.035(4) 0.000(5)
C12 0.048(4) 0.073(6) 0.044(4) -0.016(4) 0.021(3) 0.000(3)
C13 0.040(3) 0.027(3) 0.035(4) 0.004(3) 0.019(3) 0.003(2)
C14 0.061(4) 0.067(6) 0.048(5) -0.005(4) 0.026(3) -0.018(4)
C15 0.100(6) 0.072(6) 0.056(5) -0.002(5) 0.050(5) -0.020(5)
C16 0.064(5) 0.050(5) 0.095(7) -0.003(5) 0.051(5) -0.012(4)
C17 0.042(4) 0.032(4) 0.093(6) 0.013(4) 0.026(4) 0.003(3)
C18 0.040(3) 0.027(4) 0.050(4) 0.005(3) 0.018(3) 0.002(3)
C19 0.037(3) 0.038(4) 0.029(3) -0.003(3) 0.012(2) -0.004(3)
C20 0.048(4) 0.055(5) 0.042(4) -0.004(4) 0.003(3) 0.013(3)
C21 0.057(5) 0.079(7) 0.055(5) -0.017(5) -0.005(4) 0.005(4)
C22 0.072(5) 0.046(5) 0.044(5) -0.006(4) 0.000(4) -0.017(4)
C23 0.076(5) 0.032(4) 0.051(5) -0.006(4) -0.002(4) 0.004(4)
C24 0.059(4) 0.029(4) 0.047(4) 0.003(3) 0.001(3) 0.008(3)
C25 0.044(3) 0.025(3) 0.036(4) 0.007(3) 0.013(3) 0.007(3)
C26 0.034(3) 0.024(3) 0.036(4) 0.011(3) 0.009(2) 0.010(2)
C27 0.037(3) 0.020(3) 0.045(4) 0.004(3) 0.015(3) 0.005(2)
C28 0.029(3) 0.026(3) 0.035(3) -0.003(3) 0.013(2) -0.001(2)
C29 0.031(3) 0.025(3) 0.026(3) 0.001(3) 0.005(2) -0.003(2)
C30 0.033(3) 0.031(3) 0.025(3) 0.003(3) 0.006(2) -0.009(2)
C31 0.038(3) 0.049(4) 0.049(4) 0.013(4) 0.019(3) 0.010(3)
C32 0.049(4) 0.062(5) 0.044(4) 0.012(4) 0.023(3) 0.007(3)
C33 0.030(3) 0.036(4) 0.036(3) 0.006(3) 0.007(2) 0.001(3)
C34 0.026(2) 0.033(3) 0.032(3) 0.003(3) 0.005(2) 0.000(2)
C35 0.033(3) 0.034(4) 0.030(3) 0.004(3) 0.008(2) 0.000(2)
C36 0.033(3) 0.040(4) 0.038(4) 0.014(3) 0.007(3) -0.007(3)
C37 0.043(4) 0.068(5) 0.049(4) 0.014(4) 0.015(3) -0.013(3)
C38 0.047(4) 0.085(7) 0.085(6) 0.009(5) 0.036(4) -0.019(4)
C39 0.068(5) 0.070(6) 0.079(6) -0.010(5) 0.045(5) -0.023(4)
C40 0.070(5) 0.052(5) 0.055(5) -0.007(4) 0.032(4) -0.005(4)
C41 0.048(4) 0.043(4) 0.044(4) 0.011(3) 0.013(3) 0.005(3)
C42 0.050(4) 0.064(5) 0.062(5) -0.019(4) 0.016(4) -0.001(4)
C43 0.089(7) 0.113(9) 0.114(9) -0.031(7) 0.064(6) -0.016(6)
C44 0.045(4) 0.097(7) 0.052(5) -0.021(5) 0.009(3) -0.030(4)
C45 0.035(3) 0.037(4) 0.031(3) 0.003(3) 0.007(2) -0.003(3)
C46 0.035(3) 0.044(4) 0.025(3) 0.006(3) 0.006(2) -0.007(3)
C47 0.033(3) 0.047(4) 0.039(4) 0.002(3) 0.003(3) -0.001(3)
C48 0.043(3) 0.047(5) 0.037(4) 0.000(3) 0.009(3) 0.008(3)
C49 0.057(4) 0.032(4) 0.040(4) 0.006(3) 0.010(3) 0.005(3)
C50 0.046(3) 0.034(4) 0.032(3) 0.006(3) 0.006(3) -0.007(3)
C51 0.041(3) 0.043(4) 0.046(4) 0.006(3) 0.009(3) -0.006(3)
C52 0.056(4) 0.057(5) 0.073(6) 0.009(5) 0.013(4) 0.019(4)
C53 0.063(4) 0.038(4) 0.078(6) 0.018(4) 0.025(4) -0.011(3)
C54 0.031(3) 0.027(3) 0.027(3) 0.008(3) 0.003(2) 0.001(2)
C55 0.027(3) 0.022(3) 0.027(3) 0.005(2) 0.007(2) 0.001(2)
C56 0.029(3) 0.027(3) 0.037(4) -0.001(3) 0.011(2) 0.000(2)
C57 0.033(3) 0.030(4) 0.034(3) 0.008(3) 0.011(2) 0.003(2)
C58 0.033(3) 0.033(4) 0.047(4) 0.003(3) 0.017(3) 0.008(2)
C59 0.033(3) 0.043(4) 0.044(4) -0.003(3) 0.012(3) 0.004(3)
C60 0.042(3) 0.051(4) 0.042(4) 0.007(3) 0.025(3) 0.006(3)
C61 0.041(3) 0.043(4) 0.037(4) 0.005(3) 0.013(3) 0.010(3)
C62 0.032(3) 0.045(4) 0.049(4) -0.001(3) 0.018(3) 0.007(3)
C63 0.036(3) 0.051(5) 0.052(4) -0.005(4) 0.021(3) 0.005(3)
C64 0.047(4) 0.038(4) 0.074(6) 0.004(4) 0.030(4) 0.004(3)
C65 0.040(3) 0.047(5) 0.066(5) 0.009(4) 0.015(3) 0.003(3)
C66 0.044(4) 0.065(6) 0.053(5) 0.000(4) 0.007(3) 0.004(4)
C67 0.034(3) 0.044(4) 0.050(4) -0.005(3) 0.014(3) 0.002(3)
C68 0.065(5) 0.060(6) 0.061(5) -0.017(4) 0.020(4) -0.002(4)
C69 0.076(5) 0.052(5) 0.084(7) 0.015(5) 0.010(4) 0.005(4)
C70 0.058(4) 0.054(5) 0.057(5) -0.007(4) 0.008(4) 0.010(4)
C71 0.053(4) 0.045(4) 0.053(4) 0.000(4) 0.027(3) 0.016(3)
C72 0.064(5) 0.054(5) 0.051(5) -0.006(4) 0.017(4) 0.018(4)
C73 0.087(6) 0.081(7) 0.048(5) 0.001(5) 0.013(4) 0.023(5)
C74 0.095(7) 0.086(7) 0.048(5) 0.012(5) 0.037(5) 0.019(5)
C75 0.085(6) 0.058(6) 0.079(6) 0.004(5) 0.057(5) 0.008(4)
C76 0.057(4) 0.049(5) 0.061(5) 0.002(4) 0.029(4) 0.012(3)
C77 0.055(4) 0.076(6) 0.072(6) 0.000(5) 0.030(4) -0.006(4)
C78 0.179(11) 0.095(9) 0.060(6) 0.011(6) 0.056(7) 0.024(7)
C79 0.057(5) 0.104(8) 0.059(5) -0.015(5) 0.010(4) 0.006(5)
B1 0.042(4) 0.035(4) 0.033(4) 0.006(3) 0.011(3) -0.008(3)
B2 0.033(3) 0.044(5) 0.052(5) 0.000(4) 0.019(3) 0.003(3)

loop_
_atom_type_symbol
_atom_type_description
_atom_type_scat_dispersion_real
_atom_type_scat_dispersion_imag
_atom_type_scat_source
C C 0.0033 0.0016 'International Tables Vol C Tables 4.2.6.8 and 6.1.1.4'
H H 0.0000 0.0000 'International Tables Vol C Tables 4.2.6.8 and 6.1.1.4'
B B 0.0013 0.0007 'International Tables Vol C Tables 4.2.6.8 and 6.1.1.4'
P P 0.1023 0.0942 'International Tables Vol C Tables 4.2.6.8 and 6.1.1.4'
Pt Pt -1.7033 8.3905 'International Tables Vol C Tables 4.2.6.8 and 6.1.1.4'

loop_
_geom_angle_atom_site_label_1
_geom_angle_atom_site_label_2
_geom_angle_atom_site_label_3
_geom_angle
C28 Pt1 C54 86.2(2)
C28 Pt1 P2 173.79(16)
C54 Pt1 P2 87.81(16)
C28 Pt1 P1 91.09(15)
C54 Pt1 P1 175.96(16)
P2 Pt1 P1 94.87(5)
C7 P1 C27 100.9(3)
C7 P1 C1 101.1(3)
C27 P1 C1 106.5(3)
C7 P1 Pt1 119.49(19)
C27 P1 Pt1 116.7(2)
C1 P1 Pt1 110.32(19)
C19 P2 C25 106.2(3)
C19 P2 C13 102.7(3)
C25 P2 C13 101.1(3)
C19 P2 Pt1 111.6(2)
C25 P2 Pt1 117.2(2)
C13 P2 Pt1 116.3(2)
C6 C1 C2 118.2(5)
C6 C1 P1 124.1(5)
C2 C1 P1 117.4(4)
C3 C2 C1 121.5(6)
C4 C3 C2 119.4(7)
C5 C4 C3 120.3(6)
C4 C5 C6 119.9(6)
C1 C6 C5 120.7(6)
C12 C7 C8 117.6(6)
C12 C7 P1 119.1(5)
C8 C7 P1 123.3(5)
C9 C8 C7 121.1(6)
C10 C9 C8 120.6(7)
C9 C10 C11 119.3(7)
C12 C11 C10 120.8(7)
C11 C12 C7 120.6(7)
C18 C13 C14 119.6(6)
C18 C13 P2 120.8(5)
C14 C13 P2 119.6(5)
C13 C14 C15 121.8(7)
C16 C15 C14 118.3(8)
C15 C16 C17 120.0(7)
C18 C17 C16 120.4(7)
C13 C18 C17 119.9(7)
C24 C19 C20 118.1(6)
C24 C19 P2 118.2(5)
C20 C19 P2 123.6(5)
C19 C20 C21 120.4(7)
C22 C21 C20 119.6(7)
C21 C22 C23 120.7(7)
C24 C23 C22 119.9(7)
C23 C24 C19 121.3(6)
C26 C25 P2 115.6(4)
C27 C26 C25 114.1(5)
C26 C27 P1 116.0(4)
C29 C28 Pt1 176.0(5)
C28 C29 C30 178.6(6)
C35 C30 C31 118.6(5)
C35 C30 C29 122.2(5)
C31 C30 C29 119.3(5)
C32 C31 C30 119.7(6)
C31 C32 C33 122.4(6)
C34 C33 C32 116.2(6)
C34 C33 B1 123.0(5)
C32 C33 B1 120.7(6)
C35 C34 C33 122.6(5)
C34 C35 C30 120.4(5)
C41 C36 C37 117.9(6)
C41 C36 B1 119.0(5)
C37 C36 B1 122.7(6)
C38 C37 C36 119.5(7)
C38 C37 C44 118.4(6)
C36 C37 C44 122.0(6)
C39 C38 C37 122.9(7)
C38 C39 C40 117.6(7)
C38 C39 C43 122.9(8)
C40 C39 C43 119.5(8)
C39 C40 C41 122.4(7)
C40 C41 C36 119.7(6)
C40 C41 C42 118.1(7)
C36 C41 C42 122.2(6)
C50 C45 C46 117.0(5)
C50 C45 B1 121.8(5)
C46 C45 B1 121.2(6)
C47 C46 C45 119.7(6)
C47 C46 C51 116.9(5)
C45 C46 C51 123.2(5)
C48 C47 C46 122.1(6)
C47 C48 C49 118.0(6)
C47 C48 C52 120.0(6)
C49 C48 C52 122.0(7)
C50 C49 C48 122.6(6)
C49 C50 C45 120.5(6)
C49 C50 C53 118.3(6)
C45 C50 C53 121.2(6)
C55 C54 Pt1 176.8(5)
C54 C55 C56 178.6(6)
C61 C56 C57 118.3(5)
C61 C56 C55 122.2(5)
C57 C56 C55 119.5(5)
C58 C57 C56 120.6(6)
C57 C58 C59 122.1(6)
C58 C59 C60 115.6(6)
C58 C59 B2 120.6(6)
C60 C59 B2 123.8(6)
C61 C60 C59 123.5(6)
C60 C61 C56 119.7(6)
C63 C62 C67 117.1(6)
C63 C62 B2 119.7(6)
C67 C62 B2 123.0(6)
C62 C63 C64 120.9(7)
C62 C63 C68 121.4(6)
C64 C63 C68 117.7(7)
C65 C64 C63 121.8(7)
C64 C65 C66 117.3(7)
C64 C65 C69 122.1(7)
C66 C65 C69 120.6(7)
C67 C66 C65 122.4(7)
C66 C67 C62 120.4(7)
C66 C67 C70 117.5(6)
C62 C67 C70 122.1(6)
C76 C71 C72 116.4(7)
C76 C71 B2 121.1(6)
C72 C71 B2 122.4(6)
C73 C72 C71 120.5(7)
C73 C72 C79 117.9(7)
C71 C72 C79 121.6(7)
C74 C73 C72 121.8(8)
C75 C74 C73 118.5(8)
C75 C74 C78 120.1(9)
C73 C74 C78 121.3(9)
C74 C75 C76 122.8(8)
C75 C76 C71 120.0(7)
C75 C76 C77 118.5(7)
C71 C76 C77 121.3(7)
C80 C81 C82 117.8(14)
C80 C81 C86 122.2(14)
C82 C81 C86 120.0
C81 C82 C83 120.0
C84 C83 C82 120.0
C83 C84 C85 120.0
C86 C85 C84 120.0
C85 C86 C81 120.0
C82A C81A C86A 120.0
C82A C81A C80A 105.6(16)
C86A C81A C80A 132.8(16)
C81A C82A C83A 120.0
C82A C83A C84A 120.0
C83A C84A C85A 120.0
C86A C85A C84A 120.0
C85A C86A C81A 120.0
C86B C81B C80B 121.6(11)
C86B C81B C82B 113.7(11)
C80B C81B C82B 122.0(11)
C86B C81B C82C 119.3(14)
C80B C81B C82C 109.9(14)
C82B C81B C82C 48.7(9)
C82C C82B C83B 103.9(17)
C82C C82B C81B 65.7(12)
C83B C82B C81B 120.6(14)
C82C C82B C83C 51.6(14)
C83B C82B C83C 52.3(12)
C81B C82B C83C 93.0(13)
C82B C83B C84B 116.9(17)
C82B C83B C83C 77.3(16)
C84B C83B C83C 73.2(16)
C85B C84B C83B 116.7(17)
C85B C84B C83C 104.3(16)
C83B C84B C83C 53.1(12)
C84B C85B C86B 123.8(14)
C81B C86B C85B 121.7(11)
C82B C82C C83C 85(2)
C82B C82C C81B 65.6(13)
C83C C82C C81B 111(2)
C82C C83C C83B 93(2)
C82C C83C C84B 120(2)
C83B C83C C84B 53.7(13)
C82C C83C C82B 43.1(13)
C83B C83C C82B 50.3(12)
C84B C83C C82B 88.0(16)
C33 B1 C45 120.9(5)
C33 B1 C36 116.7(5)
C45 B1 C36 122.4(6)
C59 B2 C71 118.8(6)
C59 B2 C62 117.2(6)
C71 B2 C62 124.0(6)

loop_
_geom_bond_atom_site_label_1
_geom_bond_atom_site_label_2
_geom_bond_distance
Pt1 C28 2.009(6)
Pt1 C54 2.017(6)
Pt1 P2 2.2900(15)
Pt1 P1 2.2898(14)
P1 C7 1.823(6)
P1 C27 1.825(6)
P1 C1 1.825(6)
P2 C19 1.824(6)
P2 C25 1.825(6)
P2 C13 1.834(6)
C1 C6 1.384(7)
C1 C2 1.382(8)
C2 C3 1.382(9)
C3 C4 1.379(9)
C4 C5 1.369(10)
C5 C6 1.392(9)
C7 C12 1.401(8)
C7 C8 1.396(8)
C8 C9 1.374(9)
C9 C10 1.368(10)
C10 C11 1.387(10)
C11 C12 1.367(9)
C13 C18 1.381(8)
C13 C14 1.378(9)
C14 C15 1.398(9)
C15 C16 1.388(11)
C16 C17 1.401(11)
C17 C18 1.383(9)
C19 C24 1.383(8)
C19 C20 1.386(8)
C20 C21 1.395(10)
C21 C22 1.356(10)
C22 C23 1.371(9)
C23 C24 1.367(9)
C25 C26 1.530(8)
C26 C27 1.518(8)
C28 C29 1.181(7)
C29 C30 1.443(8)
C30 C35 1.404(8)
C30 C31 1.405(8)
C31 C32 1.384(9)
C32 C33 1.406(8)
C33 C34 1.401(8)
C33 B1 1.560(9)
C34 C35 1.368(8)
C36 C41 1.400(9)
C36 C37 1.412(8)
C36 B1 1.591(9)
C37 C38 1.382(10)
C37 C44 1.519(10)
C38 C39 1.361(11)
C39 C40 1.377(10)
C39 C43 1.516(12)
C40 C41 1.386(9)
C41 C42 1.520(9)
C45 C50 1.416(8)
C45 C46 1.412(8)
C45 B1 1.584(9)
C46 C47 1.404(8)
C46 C51 1.532(9)
C47 C48 1.364(9)
C48 C49 1.372(9)
C48 C52 1.529(9)
C49 C50 1.373(8)
C50 C53 1.516(8)
C54 C55 1.161(7)
C55 C56 1.454(7)
C56 C61 1.394(8)
C56 C57 1.402(8)
C57 C58 1.376(8)
C58 C59 1.393(9)
C59 C60 1.407(8)
C59 B2 1.566(9)
C60 C61 1.362(8)
C62 C63 1.398(9)
C62 C67 1.413(9)
C62 B2 1.580(10)
C63 C64 1.403(10)
C63 C68 1.524(9)
C64 C65 1.367(10)
C65 C66 1.397(10)
C65 C69 1.497(10)
C66 C67 1.379(9)
C67 C70 1.512(10)
C71 C76 1.429(9)
C71 C72 1.422(10)
C71 B2 1.574(10)
C72 C73 1.408(11)
C72 C79 1.521(11)
C73 C74 1.370(12)
C74 C75 1.360(11)
C74 C78 1.530(11)
C75 C76 1.399(10)
C76 C77 1.519(10)
C80 C81 1.347(15)
C81 C82 1.3900
C81 C86 1.3900
C82 C83 1.3900
C83 C84 1.3900
C84 C85 1.3900
C85 C86 1.3900
C80A C81A 1.459(17)
C81A C82A 1.3900
C81A C86A 1.3900
C82A C83A 1.3900
C83A C84A 1.3900
C84A C85A 1.3900
C85A C86A 1.3900
C80B C81B 1.430(12)
C81B C86B 1.328(13)
C81B C82B 1.454(17)
C81B C82C 1.46(2)
C82B C82C 1.20(2)
C82B C83B 1.38(2)
C82B C83C 1.75(3)
C83B C84B 1.43(2)
C83B C83C 1.42(3)
C84B C85B 1.279(16)
C84B C83C 1.70(3)
C85B C86B 1.360(12)
C82C C83C 1.38(3)
